data_1575634
loop_
_publ_author_name
'Patwal, Ananta'
'Rana, Rajanikanta'
'Rajaraman, Gopalan'
'Murugavel, Ramaswamy'

_publ_section_title
;
 Modulating axial anisotropy in tetrahedral Co(II) phosphonate single-ion
 magnets through N-donor ligands.
;
_journal_issue 40
_journal_name_full 'Dalton transactions (Cambridge, England : 2003)'
_journal_page_first 15259
_journal_page_last 15270
_journal_paper_doi 10.1039/d5dt01461a
_journal_volume 54
_journal_year 2025
_chemical_formula_moiety 'C36 H56 Co N4 O8 P2'
_chemical_formula_sum 'C36 H56 Co N4 O8 P2'
_chemical_formula_weight 793.71
_space_group_crystal_system monoclinic
_space_group_IT_number 14
_space_group_name_Hall '-P 2yn'
_space_group_name_H-M_alt 'P 1 21/n 1'
_atom_sites_solution_hydrogens geom
_atom_sites_solution_primary iterative
_audit_creation_date 2025-04-02
_audit_creation_method
;
Olex2 1.5
(compiled 2025.03.04 svn.red2d20d0 for OlexSys, GUI svn.r7188)
;
_audit_update_record
;
2025-05-03 deposited with the CCDC.	2025-09-03 downloaded from the CCDC.
;
_cell_angle_alpha 90
_cell_angle_beta 93.672(2)
_cell_angle_gamma 90
_cell_formula_units_Z 4
_cell_length_a 14.7475(10)
_cell_length_b 10.6615(6)
_cell_length_c 26.4474(18)
_cell_measurement_reflns_used 9961
_cell_measurement_temperature 100.00
_cell_measurement_theta_max 25.061
_cell_measurement_theta_min 2.359
_cell_volume 4149.8(5)
_computing_cell_refinement 'SAINT V8.40A (Bruker, 2019)'
_computing_data_reduction 'SAINT V8.40A (Bruker, 2019)'
_computing_molecular_graphics 'Olex2 1.5 (Dolomanov et al., 2009)'
_computing_publication_material 'Olex2 1.5 (Dolomanov et al., 2009)'
_computing_structure_refinement 'XL  (Sheldrick, 2008)'
_computing_structure_solution 'olex2.solve 1.5 (Bourhis et al., 2015)'
_diffrn_ambient_temperature 100.00
_diffrn_measured_fraction_theta_full 1.000
_diffrn_measured_fraction_theta_max 1.000
_diffrn_measurement_device_type 'Saxi-CrysAlisPro-abstract goniometer imported SAXI images'
_diffrn_radiation_type MoK\a
_diffrn_radiation_wavelength 0.71073
_diffrn_reflns_av_R_equivalents 0.0958
_diffrn_reflns_av_unetI/netI 0.0289
_diffrn_reflns_Laue_measured_fraction_full 1.000
_diffrn_reflns_Laue_measured_fraction_max 1.000
_diffrn_reflns_limit_h_max 17
_diffrn_reflns_limit_h_min -17
_diffrn_reflns_limit_k_max 12
_diffrn_reflns_limit_k_min -12
_diffrn_reflns_limit_l_max 31
_diffrn_reflns_limit_l_min -31
_diffrn_reflns_number 138073
_diffrn_reflns_point_group_measured_fraction_full 1.000
_diffrn_reflns_point_group_measured_fraction_max 1.000
_diffrn_reflns_theta_full 24.999
_diffrn_reflns_theta_max 24.999
_diffrn_reflns_theta_min 2.060
_diffrn_source_current 1.4
_diffrn_source_power 0.07
_diffrn_source_voltage 50.0
_exptl_absorpt_coefficient_mu 0.541
_exptl_absorpt_correction_T_max 0.7452
_exptl_absorpt_correction_T_min 0.6600
_exptl_absorpt_correction_type numerical
_exptl_absorpt_process_details
;
SADABS-2016/2 (Bruker,2016/2) was used for absorption correction.
wR2(int) was 0.1421 before and 0.0785 after correction.
The Ratio of minimum to maximum transmission is 0.8857.
The \l/2 correction factor is Not present.
;
_exptl_crystal_colour violet
_exptl_crystal_colour_primary violet
_exptl_crystal_density_diffrn 1.270
_exptl_crystal_description needle
_exptl_crystal_F_000 1684
_exptl_crystal_size_max 0.794
_exptl_crystal_size_mid 0.149
_exptl_crystal_size_min 0.069
_refine_diff_density_max 0.445
_refine_diff_density_min -0.335
_refine_diff_density_rms 0.053
_refine_ls_extinction_method none
_refine_ls_goodness_of_fit_ref 1.039
_refine_ls_hydrogen_treatment constr
_refine_ls_matrix_type full
_refine_ls_number_parameters 474
_refine_ls_number_reflns 7321
_refine_ls_number_restraints 0
_refine_ls_restrained_S_all 1.039
_refine_ls_R_factor_all 0.0413
_refine_ls_R_factor_gt 0.0294
_refine_ls_shift/su_max 0.001
_refine_ls_shift/su_mean 0.000
_refine_ls_structure_factor_coef Fsqd
_refine_ls_weighting_details 'w=1/[\s^2^(Fo^2^)+(0.0250P)^2^+3.5852P] where P=(Fo^2^+2Fc^2^)/3'
_refine_ls_weighting_scheme calc
_refine_ls_wR_factor_gt 0.0661
_refine_ls_wR_factor_ref 0.0731
_reflns_Friedel_coverage 0.000
_reflns_number_gt 6139
_reflns_number_total 7321
_reflns_threshold_expression 'I > 2\s(I)'
_cod_data_source_file d5dt01461a2.cif
_cod_data_source_block rm_ann_150_0m_a
_cod_depositor_comments 'Adding full bibliography for 1575632--1575634.cif.'
_cod_database_code 1575634
_shelx_shelxl_version_number 2018/3
_shelx_space_group_comment
;
The symmetry employed for this shelxl refinement is uniquely defined
by the following loop, which should always be used as a source of
symmetry information in preference to the above space-group names.
They are only intended as comments.
;
_shelx_estimated_absorpt_t_max 0.964
_shelx_estimated_absorpt_t_min 0.673
_olex2_refinement_description
;
1. Fixed Uiso
 At 1.2 times of:
  All C(H) groups, All N(H) groups
 At 1.5 times of:
  All C(H,H,H) groups, All O(H) groups
2.a Ternary CH refined with riding coordinates:
 C16(H16), C13(H13), C31(H31), C28(H28)
2.b Aromatic/amide H refined with riding coordinates:
 N4(H4A), N2(H2), C4(H4B), C11(H11), C9(H9), C10(H10), C1(H1), C6(H6), C2(H2A),
  C3(H3), C5(H5), C26(H26), C24(H24), C25(H25)
2.c Idealised Me refined as rotating group:
 C36(H36A,H36B,H36C), C17(H17A,H17B,H17C), C14(H14A,H14B,H14C), C21(H21A,H21B,
 H21C), C35(H35A,H35B,H35C), C18(H18A,H18B,H18C), C15(H15A,H15B,H15C), C20(H20A,
 H20B,H20C), C33(H33A,H33B,H33C), C32(H32A,H32B,H32C), C30(H30A,H30B,H30C),
 C29(H29A,H29B,H29C)
2.d Idealised tetrahedral OH refined as rotating group:
 O4(H4), O8(H8)
;
_olex2_submission_special_instructions 'No special instructions were received'

loop_
_space_group_symop_operation_xyz
'x, y, z'
'-x+1/2, y+1/2, -z+1/2'
'-x, -y, -z'
'x-1/2, -y-1/2, z-1/2'

loop_
_atom_site_label
_atom_site_type_symbol
_atom_site_fract_x
_atom_site_fract_y
_atom_site_fract_z
_atom_site_U_iso_or_equiv
_atom_site_adp_type
_atom_site_occupancy
_atom_site_site_symmetry_order
_atom_site_calc_flag
_atom_site_refinement_flags_posn
_atom_site_refinement_flags_adp
_atom_site_refinement_flags_occupancy
_atom_site_disorder_assembly
_atom_site_disorder_group
Co1 Co 0.42849(2) 0.64159(2) 0.40367(2) 0.01243(7) Uani 1 1 d . . . . .
P1 P 0.36071(3) 0.70303(4) 0.28757(2) 0.01035(10) Uani 1 1 d . . . . .
P2 P 0.28587(3) 0.80215(4) 0.46744(2) 0.01287(11) Uani 1 1 d . . . . .
O2 O 0.44386(8) 0.69831(11) 0.25110(5) 0.0124(3) Uani 1 1 d . . . . .
O3 O 0.33214(8) 0.83489(11) 0.29753(5) 0.0142(3) Uani 1 1 d . . . . .
O1 O 0.38541(9) 0.62484(11) 0.33402(5) 0.0151(3) Uani 1 1 d . . . . .
O5 O 0.33234(9) 0.68959(12) 0.44625(5) 0.0176(3) Uani 1 1 d . . . . .
O6 O 0.18955(9) 0.75786(12) 0.48652(5) 0.0145(3) Uani 1 1 d . . . . .
O4 O 0.30538(9) 0.49741(12) 0.24120(5) 0.0193(3) Uani 1 1 d . . . . .
H4 H 0.261875 0.451068 0.231063 0.029 Uiso 1 1 calc R U . . .
O7 O 0.34223(9) 0.86629(12) 0.50914(5) 0.0157(3) Uani 1 1 d . . . . .
O8 O 0.33067(9) 0.94011(13) 0.39263(5) 0.0211(3) Uani 1 1 d . . . . .
H8 H 0.328465 0.905026 0.364137 0.032 Uiso 1 1 calc R U . . .
N3 N 0.53661(11) 0.75062(15) 0.41973(6) 0.0160(3) Uani 1 1 d . . . . .
N1 N 0.46406(11) 0.46202(15) 0.41696(6) 0.0167(4) Uani 1 1 d . . . . .
N4 N 0.62153(11) 0.90893(15) 0.44664(6) 0.0187(4) Uani 1 1 d . . . . .
H4A H 0.637760 0.980669 0.460974 0.022 Uiso 1 1 calc R U . . .
N2 N 0.53001(12) 0.28584(15) 0.44161(6) 0.0203(4) Uani 1 1 d . . . . .
H2 H 0.569068 0.233603 0.456828 0.024 Uiso 1 1 calc R U . . .
C4 C 0.53802(13) 0.86071(18) 0.44302(7) 0.0171(4) Uani 1 1 d . . . . .
H4B H 0.486204 0.900132 0.455529 0.021 Uiso 1 1 calc R U . . .
C7 C 0.53665(12) 0.70580(17) 0.26628(7) 0.0124(4) Uani 1 1 d . . . . .
C8 C 0.58518(13) 0.59336(17) 0.27395(7) 0.0138(4) Uani 1 1 d . . . . .
C12 C 0.57776(13) 0.82349(17) 0.26962(7) 0.0131(4) Uani 1 1 d . . . . .
C27 C 0.18345(13) 0.70060(19) 0.57420(7) 0.0181(4) Uani 1 1 d . . . . .
C16 C 0.53759(13) 0.46731(17) 0.26812(7) 0.0161(4) Uani 1 1 d . . . . .
H16 H 0.475023 0.476988 0.280107 0.019 Uiso 1 1 calc R U . . .
C22 C 0.18453(13) 0.66325(17) 0.52373(7) 0.0154(4) Uani 1 1 d . . . . .
C11 C 0.67175(13) 0.82752(17) 0.28027(7) 0.0162(4) Uani 1 1 d . . . . .
H11 H 0.701756 0.906351 0.282555 0.019 Uiso 1 1 calc R U . . .
C9 C 0.67836(13) 0.60303(18) 0.28454(7) 0.0165(4) Uani 1 1 d . . . . .
H9 H 0.713264 0.528760 0.289852 0.020 Uiso 1 1 calc R U . . .
C19 C 0.27299(12) 0.62250(17) 0.24787(7) 0.0148(4) Uani 1 1 d . . . . .
C10 C 0.72177(13) 0.71858(18) 0.28755(7) 0.0177(4) Uani 1 1 d . . . . .
H10 H 0.785675 0.722798 0.294586 0.021 Uiso 1 1 calc R U . . .
C1 C 0.53336(14) 0.41112(18) 0.44416(7) 0.0186(4) Uani 1 1 d . . . . .
H1 H 0.579155 0.457394 0.462912 0.022 Uiso 1 1 calc R U . . .
C23 C 0.17576(13) 0.53865(18) 0.50754(8) 0.0188(4) Uani 1 1 d . . . . .
C13 C 0.52364(13) 0.94383(17) 0.26358(7) 0.0140(4) Uani 1 1 d . . . . .
H13 H 0.460239 0.921062 0.251282 0.017 Uiso 1 1 calc R U . . .
C6 C 0.62505(14) 0.7292(2) 0.40765(8) 0.0246(5) Uani 1 1 d . . . . .
H6 H 0.645655 0.657291 0.390552 0.030 Uiso 1 1 calc R U . . .
C2 C 0.45528(15) 0.25323(19) 0.41121(8) 0.0223(5) Uani 1 1 d . . . . .
H2A H 0.435541 0.170716 0.402557 0.027 Uiso 1 1 calc R U . . .
C34 C 0.24876(13) 0.91285(18) 0.41744(7) 0.0172(4) Uani 1 1 d . . . . .
C36 C 0.17611(14) 0.8548(2) 0.38143(7) 0.0224(4) Uani 1 1 d . . . . .
H36A H 0.196879 0.772681 0.370142 0.034 Uiso 1 1 calc R U . . .
H36B H 0.164619 0.909694 0.352004 0.034 Uiso 1 1 calc R U . . .
H36C H 0.119967 0.844435 0.398907 0.034 Uiso 1 1 calc R U . . .
C3 C 0.41503(14) 0.36216(18) 0.39591(8) 0.0210(4) Uani 1 1 d . . . . .
H3 H 0.361477 0.368955 0.374131 0.025 Uiso 1 1 calc R U . . .
C17 C 0.52826(15) 0.43015(19) 0.21202(8) 0.0240(5) Uani 1 1 d . . . . .
H17A H 0.495704 0.496231 0.192545 0.036 Uiso 1 1 calc R U . . .
H17B H 0.494317 0.351322 0.208258 0.036 Uiso 1 1 calc R U . . .
H17C H 0.588795 0.419150 0.199394 0.036 Uiso 1 1 calc R U . . .
C31 C 0.16226(15) 0.50589(19) 0.45146(8) 0.0238(5) Uani 1 1 d . . . . .
H31 H 0.204362 0.559483 0.432620 0.029 Uiso 1 1 calc R U . . .
C5 C 0.67753(14) 0.8265(2) 0.42397(9) 0.0272(5) Uani 1 1 d . . . . .
H5 H 0.740856 0.836058 0.420438 0.033 Uiso 1 1 calc R U . . .
C26 C 0.18060(14) 0.6053(2) 0.61041(8) 0.0249(5) Uani 1 1 d . . . . .
H26 H 0.181175 0.626547 0.645319 0.030 Uiso 1 1 calc R U . . .
C14 C 0.51903(14) 1.00824(18) 0.31504(8) 0.0203(4) Uani 1 1 d . . . . .
H14A H 0.493634 0.949999 0.339076 0.030 Uiso 1 1 calc R U . . .
H14B H 0.480208 1.082701 0.311322 0.030 Uiso 1 1 calc R U . . .
H14C H 0.580278 1.033278 0.327687 0.030 Uiso 1 1 calc R U . . .
C28 C 0.17794(15) 0.8378(2) 0.58870(8) 0.0235(5) Uani 1 1 d . . . . .
H28 H 0.212553 0.886830 0.564072 0.028 Uiso 1 1 calc R U . . .
C24 C 0.17300(14) 0.4483(2) 0.54556(8) 0.0253(5) Uani 1 1 d . . . . .
H24 H 0.168299 0.362237 0.536432 0.030 Uiso 1 1 calc R U . . .
C21 C 0.25815(15) 0.6890(2) 0.19677(8) 0.0246(5) Uani 1 1 d . . . . .
H21A H 0.239112 0.775718 0.202231 0.037 Uiso 1 1 calc R U . . .
H21B H 0.210894 0.645091 0.175886 0.037 Uiso 1 1 calc R U . . .
H21C H 0.314948 0.688677 0.179456 0.037 Uiso 1 1 calc R U . . .
C35 C 0.21579(16) 1.03471(19) 0.44007(8) 0.0256(5) Uani 1 1 d . . . . .
H35A H 0.167214 1.016432 0.462582 0.038 Uiso 1 1 calc R U . . .
H35B H 0.192533 1.090456 0.412767 0.038 Uiso 1 1 calc R U . . .
H35C H 0.266401 1.075652 0.459407 0.038 Uiso 1 1 calc R U . . .
C18 C 0.58548(15) 0.36423(18) 0.29956(8) 0.0226(5) Uani 1 1 d . . . . .
H18A H 0.644356 0.346036 0.285982 0.034 Uiso 1 1 calc R U . . .
H18B H 0.547953 0.288291 0.298089 0.034 Uiso 1 1 calc R U . . .
H18C H 0.594915 0.392069 0.334815 0.034 Uiso 1 1 calc R U . . .
C15 C 0.56152(15) 1.03216(19) 0.22452(8) 0.0243(5) Uani 1 1 d . . . . .
H15A H 0.623596 1.056696 0.235798 0.036 Uiso 1 1 calc R U . . .
H15B H 0.523187 1.107127 0.220979 0.036 Uiso 1 1 calc R U . . .
H15C H 0.562051 0.989256 0.191774 0.036 Uiso 1 1 calc R U . . .
C20 C 0.18563(14) 0.6213(2) 0.27586(8) 0.0251(5) Uani 1 1 d . . . . .
H20A H 0.197432 0.582442 0.309217 0.038 Uiso 1 1 calc R U . . .
H20B H 0.138977 0.573151 0.256244 0.038 Uiso 1 1 calc R U . . .
H20C H 0.164401 0.707536 0.280098 0.038 Uiso 1 1 calc R U . . .
C25 C 0.17696(15) 0.4810(2) 0.59610(8) 0.0276(5) Uani 1 1 d . . . . .
H25 H 0.177173 0.417413 0.621258 0.033 Uiso 1 1 calc R U . . .
C33 C 0.18286(19) 0.3691(2) 0.43981(10) 0.0409(6) Uani 1 1 d . . . . .
H33A H 0.138366 0.314923 0.455032 0.061 Uiso 1 1 calc R U . . .
H33B H 0.244058 0.348012 0.453873 0.061 Uiso 1 1 calc R U . . .
H33C H 0.179410 0.356513 0.403031 0.061 Uiso 1 1 calc R U . . .
C32 C 0.06483(16) 0.5376(2) 0.43222(9) 0.0361(6) Uani 1 1 d . . . . .
H32A H 0.057655 0.523062 0.395593 0.054 Uiso 1 1 calc R U . . .
H32B H 0.052233 0.625872 0.439384 0.054 Uiso 1 1 calc R U . . .
H32C H 0.022256 0.484209 0.449357 0.054 Uiso 1 1 calc R U . . .
C30 C 0.2188(2) 0.8674(2) 0.64150(9) 0.0440(7) Uani 1 1 d . . . . .
H30A H 0.218890 0.958333 0.646799 0.066 Uiso 1 1 calc R U . . .
H30B H 0.281346 0.835853 0.645065 0.066 Uiso 1 1 calc R U . . .
H30C H 0.182674 0.826940 0.666713 0.066 Uiso 1 1 calc R U . . .
C29 C 0.07908(19) 0.8806(3) 0.58280(12) 0.0546(8) Uani 1 1 d . . . . .
H29A H 0.043619 0.835717 0.607140 0.082 Uiso 1 1 calc R U . . .
H29B H 0.054313 0.862630 0.548291 0.082 Uiso 1 1 calc R U . . .
H29C H 0.075827 0.971015 0.589173 0.082 Uiso 1 1 calc R U . . .

loop_
_atom_site_aniso_label
_atom_site_aniso_U_11
_atom_site_aniso_U_22
_atom_site_aniso_U_33
_atom_site_aniso_U_23
_atom_site_aniso_U_13
_atom_site_aniso_U_12
Co1 0.01346(14) 0.01204(13) 0.01166(13) -0.00082(10) -0.00008(10) 0.00137(10)
P1 0.0101(2) 0.0100(2) 0.0109(2) -0.00029(18) -0.00007(18) -0.00005(18)
P2 0.0145(3) 0.0122(2) 0.0119(2) -0.00059(18) 0.00075(19) 0.00114(19)
O2 0.0101(6) 0.0122(6) 0.0148(7) 0.0000(5) 0.0014(5) 0.0001(5)
O3 0.0131(7) 0.0125(6) 0.0173(7) -0.0018(5) 0.0016(5) 0.0008(5)
O1 0.0191(7) 0.0136(7) 0.0126(6) 0.0010(5) -0.0003(5) 0.0004(5)
O5 0.0176(7) 0.0153(7) 0.0202(7) -0.0034(6) 0.0048(6) 0.0004(6)
O6 0.0153(7) 0.0156(7) 0.0127(7) 0.0020(5) 0.0019(5) 0.0019(5)
O4 0.0170(7) 0.0126(6) 0.0277(8) -0.0066(6) -0.0021(6) -0.0022(6)
O7 0.0190(7) 0.0133(7) 0.0143(7) -0.0012(5) -0.0033(5) 0.0015(5)
O8 0.0226(8) 0.0270(8) 0.0138(7) -0.0006(6) 0.0028(6) -0.0066(6)
N3 0.0165(9) 0.0162(8) 0.0151(8) -0.0022(7) 0.0000(7) 0.0006(7)
N1 0.0200(9) 0.0163(8) 0.0132(8) -0.0008(6) -0.0025(7) 0.0030(7)
N4 0.0191(9) 0.0152(8) 0.0215(9) -0.0040(7) -0.0007(7) -0.0009(7)
N2 0.0263(10) 0.0166(9) 0.0174(9) 0.0016(7) -0.0038(7) 0.0080(7)
C4 0.0175(10) 0.0161(10) 0.0178(10) -0.0013(8) 0.0013(8) 0.0025(8)
C7 0.0097(9) 0.0162(9) 0.0113(9) -0.0003(7) 0.0012(7) 0.0009(7)
C8 0.0151(10) 0.0133(9) 0.0133(9) -0.0002(7) 0.0043(8) 0.0002(8)
C12 0.0142(10) 0.0136(9) 0.0119(9) 0.0004(7) 0.0031(7) 0.0004(7)
C27 0.0139(10) 0.0241(11) 0.0165(10) 0.0004(8) 0.0018(8) -0.0016(8)
C16 0.0151(10) 0.0123(9) 0.0212(10) -0.0009(8) 0.0031(8) 0.0001(8)
C22 0.0119(9) 0.0180(10) 0.0164(10) 0.0038(8) 0.0014(8) 0.0013(8)
C11 0.0155(10) 0.0134(9) 0.0199(10) -0.0002(8) 0.0034(8) -0.0032(8)
C9 0.0148(10) 0.0161(9) 0.0189(10) 0.0010(8) 0.0019(8) 0.0049(8)
C19 0.0135(10) 0.0128(9) 0.0177(10) -0.0039(7) -0.0012(8) 0.0002(7)
C10 0.0114(10) 0.0196(10) 0.0220(10) 0.0013(8) 0.0014(8) 0.0003(8)
C1 0.0227(11) 0.0181(10) 0.0143(10) -0.0018(8) -0.0031(8) 0.0035(8)
C23 0.0137(10) 0.0200(10) 0.0231(11) 0.0009(8) 0.0038(8) -0.0002(8)
C13 0.0120(9) 0.0111(9) 0.0187(10) 0.0007(7) 0.0009(8) 0.0003(7)
C6 0.0176(11) 0.0224(11) 0.0343(12) -0.0095(9) 0.0052(9) 0.0004(9)
C2 0.0290(12) 0.0156(10) 0.0217(11) -0.0024(8) -0.0019(9) 0.0002(9)
C34 0.0183(10) 0.0201(10) 0.0135(10) 0.0023(8) 0.0025(8) -0.0001(8)
C36 0.0185(11) 0.0340(12) 0.0146(10) 0.0038(9) -0.0009(8) -0.0013(9)
C3 0.0219(11) 0.0167(10) 0.0237(11) -0.0012(8) -0.0049(9) 0.0005(9)
C17 0.0292(12) 0.0159(10) 0.0263(12) -0.0035(9) -0.0023(9) -0.0016(9)
C31 0.0253(12) 0.0211(11) 0.0254(11) -0.0068(9) 0.0056(9) -0.0054(9)
C5 0.0144(11) 0.0279(12) 0.0397(13) -0.0096(10) 0.0048(9) -0.0005(9)
C26 0.0214(11) 0.0356(12) 0.0178(11) 0.0057(9) 0.0012(9) -0.0033(9)
C14 0.0207(11) 0.0163(10) 0.0239(11) -0.0033(8) 0.0010(9) 0.0027(8)
C28 0.0286(12) 0.0264(11) 0.0160(10) -0.0047(9) 0.0054(9) -0.0008(9)
C24 0.0219(11) 0.0180(10) 0.0363(13) 0.0032(9) 0.0029(10) 0.0008(9)
C21 0.0282(12) 0.0236(11) 0.0203(11) -0.0034(9) -0.0111(9) 0.0000(9)
C35 0.0350(13) 0.0209(11) 0.0207(11) 0.0061(9) 0.0005(9) 0.0095(9)
C18 0.0287(12) 0.0125(10) 0.0272(11) 0.0030(8) 0.0062(9) 0.0005(9)
C15 0.0236(11) 0.0184(10) 0.0318(12) 0.0089(9) 0.0094(9) 0.0044(9)
C20 0.0141(10) 0.0275(12) 0.0338(12) -0.0118(9) 0.0026(9) -0.0052(9)
C25 0.0252(12) 0.0298(12) 0.0278(12) 0.0145(10) 0.0018(9) -0.0008(10)
C33 0.0492(16) 0.0267(13) 0.0486(16) -0.0130(11) 0.0161(13) -0.0052(12)
C32 0.0308(13) 0.0509(16) 0.0260(12) -0.0104(11) -0.0026(10) -0.0046(11)
C30 0.0566(18) 0.0397(15) 0.0338(14) -0.0115(11) -0.0123(13) -0.0055(13)
C29 0.0438(17) 0.0446(17) 0.074(2) -0.0280(15) -0.0079(15) 0.0169(13)

loop_
_atom_type_symbol
_atom_type_description
_atom_type_scat_dispersion_real
_atom_type_scat_dispersion_imag
_atom_type_scat_source
C C 0.0033 0.0016 'International Tables Vol C Tables 4.2.6.8 and 6.1.1.4'
H H 0.0000 0.0000 'International Tables Vol C Tables 4.2.6.8 and 6.1.1.4'
Co Co 0.3494 0.9721 'International Tables Vol C Tables 4.2.6.8 and 6.1.1.4'
N N 0.0061 0.0033 'International Tables Vol C Tables 4.2.6.8 and 6.1.1.4'
O O 0.0106 0.0060 'International Tables Vol C Tables 4.2.6.8 and 6.1.1.4'
P P 0.1023 0.0942 'International Tables Vol C Tables 4.2.6.8 and 6.1.1.4'

loop_
_geom_angle_atom_site_label_1
_geom_angle_atom_site_label_2
_geom_angle_atom_site_label_3
_geom_angle
_geom_angle_site_symmetry_1
_geom_angle_site_symmetry_3
_geom_angle_publ_flag
O1 Co1 O5 111.93(6) . . ?
O1 Co1 N3 118.00(6) . . ?
O1 Co1 N1 98.39(6) . . ?
O5 Co1 N3 109.09(6) . . ?
O5 Co1 N1 110.05(6) . . ?
N3 Co1 N1 108.75(7) . . ?
O2 P1 C19 100.34(8) . . ?
O3 P1 O2 111.66(7) . . ?
O3 P1 O1 115.58(7) . . ?
O3 P1 C19 110.22(8) . . ?
O1 P1 O2 108.49(7) . . ?
O1 P1 C19 109.46(8) . . ?
O5 P2 O6 108.33(7) . . ?
O5 P2 C34 111.53(8) . . ?
O6 P2 C34 100.78(8) . . ?
O7 P2 O5 113.07(8) . . ?
O7 P2 O6 111.18(7) . . ?
O7 P2 C34 111.27(8) . . ?
C7 O2 P1 126.39(11) . . ?
P1 O1 Co1 141.06(8) . . ?
P2 O5 Co1 142.58(8) . . ?
C22 O6 P2 120.96(11) . . ?
C19 O4 H4 109.5 . . ?
C34 O8 H8 109.5 . . ?
C4 N3 Co1 127.09(13) . . ?
C4 N3 C6 105.48(16) . . ?
C6 N3 Co1 127.41(13) . . ?
C1 N1 Co1 131.86(14) . . ?
C1 N1 C3 105.54(16) . . ?
C3 N1 Co1 122.59(13) . . ?
C4 N4 H4A 126.2 . . ?
C4 N4 C5 107.54(17) . . ?
C5 N4 H4A 126.2 . . ?
C1 N2 H2 126.0 . . ?
C1 N2 C2 108.03(17) . . ?
C2 N2 H2 126.0 . . ?
N3 C4 N4 111.23(17) . . ?
N3 C4 H4B 124.4 . . ?
N4 C4 H4B 124.4 . . ?
O2 C7 C8 118.12(16) . . ?
C12 C7 O2 118.78(16) . . ?
C12 C7 C8 122.94(17) . . ?
C7 C8 C16 120.84(16) . . ?
C9 C8 C7 117.02(17) . . ?
C9 C8 C16 122.07(17) . . ?
C7 C12 C11 117.53(17) . . ?
C7 C12 C13 122.14(16) . . ?
C11 C12 C13 120.31(16) . . ?
C22 C27 C26 116.80(19) . . ?
C22 C27 C28 121.46(17) . . ?
C26 C27 C28 121.56(18) . . ?
C8 C16 H16 107.8 . . ?
C8 C16 C17 109.82(15) . . ?
C8 C16 C18 112.80(16) . . ?
C17 C16 H16 107.8 . . ?
C18 C16 H16 107.8 . . ?
C18 C16 C17 110.57(16) . . ?
C27 C22 O6 117.83(16) . . ?
C27 C22 C23 123.91(18) . . ?
C23 C22 O6 118.16(16) . . ?
C12 C11 H11 119.5 . . ?
C10 C11 C12 121.05(17) . . ?
C10 C11 H11 119.5 . . ?
C8 C9 H9 119.2 . . ?
C10 C9 C8 121.62(18) . . ?
C10 C9 H9 119.2 . . ?
O4 C19 P1 106.21(12) . . ?
O4 C19 C21 110.66(15) . . ?
O4 C19 C20 110.53(15) . . ?
C21 C19 P1 110.24(13) . . ?
C20 C19 P1 108.28(13) . . ?
C20 C19 C21 110.79(17) . . ?
C11 C10 C9 119.83(18) . . ?
C11 C10 H10 120.1 . . ?
C9 C10 H10 120.1 . . ?
N1 C1 N2 110.85(18) . . ?
N1 C1 H1 124.6 . . ?
N2 C1 H1 124.6 . . ?
C22 C23 C31 121.28(17) . . ?
C24 C23 C22 116.19(18) . . ?
C24 C23 C31 122.35(18) . . ?
C12 C13 H13 107.7 . . ?
C12 C13 C14 109.85(15) . . ?
C12 C13 C15 112.35(15) . . ?
C14 C13 H13 107.7 . . ?
C15 C13 H13 107.7 . . ?
C15 C13 C14 111.31(16) . . ?
N3 C6 H6 125.4 . . ?
C5 C6 N3 109.26(18) . . ?
C5 C6 H6 125.4 . . ?
N2 C2 H2A 126.9 . . ?
C3 C2 N2 106.20(18) . . ?
C3 C2 H2A 126.9 . . ?
O8 C34 P2 103.80(12) . . ?
O8 C34 C36 112.02(15) . . ?
O8 C34 C35 107.76(16) . . ?
C36 C34 P2 110.88(14) . . ?
C36 C34 C35 111.34(17) . . ?
C35 C34 P2 110.76(13) . . ?
C34 C36 H36A 109.5 . . ?
C34 C36 H36B 109.5 . . ?
C34 C36 H36C 109.5 . . ?
H36A C36 H36B 109.5 . . ?
H36A C36 H36C 109.5 . . ?
H36B C36 H36C 109.5 . . ?
N1 C3 H3 125.3 . . ?
C2 C3 N1 109.38(18) . . ?
C2 C3 H3 125.3 . . ?
C16 C17 H17A 109.5 . . ?
C16 C17 H17B 109.5 . . ?
C16 C17 H17C 109.5 . . ?
H17A C17 H17B 109.5 . . ?
H17A C17 H17C 109.5 . . ?
H17B C17 H17C 109.5 . . ?
C23 C31 H31 107.9 . . ?
C23 C31 C33 113.61(19) . . ?
C23 C31 C32 109.52(17) . . ?
C33 C31 H31 107.9 . . ?
C33 C31 C32 109.81(19) . . ?
C32 C31 H31 107.9 . . ?
N4 C5 H5 126.8 . . ?
C6 C5 N4 106.49(18) . . ?
C6 C5 H5 126.8 . . ?
C27 C26 H26 119.6 . . ?
C25 C26 C27 120.8(2) . . ?
C25 C26 H26 119.6 . . ?
C13 C14 H14A 109.5 . . ?
C13 C14 H14B 109.5 . . ?
C13 C14 H14C 109.5 . . ?
H14A C14 H14B 109.5 . . ?
H14A C14 H14C 109.5 . . ?
H14B C14 H14C 109.5 . . ?
C27 C28 H28 107.5 . . ?
C27 C28 C30 114.08(19) . . ?
C27 C28 C29 109.21(19) . . ?
C30 C28 H28 107.5 . . ?
C30 C28 C29 110.7(2) . . ?
C29 C28 H28 107.5 . . ?
C23 C24 H24 119.3 . . ?
C25 C24 C23 121.5(2) . . ?
C25 C24 H24 119.3 . . ?
C19 C21 H21A 109.5 . . ?
C19 C21 H21B 109.5 . . ?
C19 C21 H21C 109.5 . . ?
H21A C21 H21B 109.5 . . ?
H21A C21 H21C 109.5 . . ?
H21B C21 H21C 109.5 . . ?
C34 C35 H35A 109.5 . . ?
C34 C35 H35B 109.5 . . ?
C34 C35 H35C 109.5 . . ?
H35A C35 H35B 109.5 . . ?
H35A C35 H35C 109.5 . . ?
H35B C35 H35C 109.5 . . ?
C16 C18 H18A 109.5 . . ?
C16 C18 H18B 109.5 . . ?
C16 C18 H18C 109.5 . . ?
H18A C18 H18B 109.5 . . ?
H18A C18 H18C 109.5 . . ?
H18B C18 H18C 109.5 . . ?
C13 C15 H15A 109.5 . . ?
C13 C15 H15B 109.5 . . ?
C13 C15 H15C 109.5 . . ?
H15A C15 H15B 109.5 . . ?
H15A C15 H15C 109.5 . . ?
H15B C15 H15C 109.5 . . ?
C19 C20 H20A 109.5 . . ?
C19 C20 H20B 109.5 . . ?
C19 C20 H20C 109.5 . . ?
H20A C20 H20B 109.5 . . ?
H20A C20 H20C 109.5 . . ?
H20B C20 H20C 109.5 . . ?
C26 C25 C24 120.5(2) . . ?
C26 C25 H25 119.7 . . ?
C24 C25 H25 119.7 . . ?
C31 C33 H33A 109.5 . . ?
C31 C33 H33B 109.5 . . ?
C31 C33 H33C 109.5 . . ?
H33A C33 H33B 109.5 . . ?
H33A C33 H33C 109.5 . . ?
H33B C33 H33C 109.5 . . ?
C31 C32 H32A 109.5 . . ?
C31 C32 H32B 109.5 . . ?
C31 C32 H32C 109.5 . . ?
H32A C32 H32B 109.5 . . ?
H32A C32 H32C 109.5 . . ?
H32B C32 H32C 109.5 . . ?
C28 C30 H30A 109.5 . . ?
C28 C30 H30B 109.5 . . ?
C28 C30 H30C 109.5 . . ?
H30A C30 H30B 109.5 . . ?
H30A C30 H30C 109.5 . . ?
H30B C30 H30C 109.5 . . ?
C28 C29 H29A 109.5 . . ?
C28 C29 H29B 109.5 . . ?
C28 C29 H29C 109.5 . . ?
H29A C29 H29B 109.5 . . ?
H29A C29 H29C 109.5 . . ?
H29B C29 H29C 109.5 . . ?

loop_
_geom_bond_atom_site_label_1
_geom_bond_atom_site_label_2
_geom_bond_distance
_geom_bond_site_symmetry_2
_geom_bond_publ_flag
Co1 O1 1.9178(13) . ?
Co1 O5 1.9354(13) . ?
Co1 N3 1.9969(16) . ?
Co1 N1 2.0100(16) . ?
P1 O2 1.6088(13) . ?
P1 O3 1.4957(13) . ?
P1 O1 1.5099(13) . ?
P1 C19 1.8274(19) . ?
P2 O5 1.5077(13) . ?
P2 O6 1.6085(13) . ?
P2 O7 1.5025(13) . ?
P2 C34 1.8298(19) . ?
O2 C7 1.404(2) . ?
O6 C22 1.414(2) . ?
O4 H4 0.8400 . ?
O4 C19 1.431(2) . ?
O8 H8 0.8400 . ?
O8 C34 1.441(2) . ?
N3 C4 1.325(2) . ?
N3 C6 1.381(3) . ?
N1 C1 1.328(2) . ?
N1 C3 1.384(3) . ?
N4 H4A 0.8800 . ?
N4 C4 1.332(3) . ?
N4 C5 1.370(3) . ?
N2 H2 0.8800 . ?
N2 C1 1.338(3) . ?
N2 C2 1.367(3) . ?
C4 H4B 0.9500 . ?
C7 C8 1.404(3) . ?
C7 C12 1.394(3) . ?
C8 C16 1.519(3) . ?
C8 C9 1.389(3) . ?
C12 C11 1.397(3) . ?
C12 C13 1.514(2) . ?
C27 C22 1.394(3) . ?
C27 C26 1.399(3) . ?
C27 C28 1.516(3) . ?
C16 H16 1.0000 . ?
C16 C17 1.533(3) . ?
C16 C18 1.524(3) . ?
C22 C23 1.399(3) . ?
C11 H11 0.9500 . ?
C11 C10 1.383(3) . ?
C9 H9 0.9500 . ?
C9 C10 1.388(3) . ?
C19 C21 1.529(3) . ?
C19 C20 1.527(3) . ?
C10 H10 0.9500 . ?
C1 H1 0.9500 . ?
C23 C31 1.524(3) . ?
C23 C24 1.395(3) . ?
C13 H13 1.0000 . ?
C13 C14 1.530(3) . ?
C13 C15 1.530(3) . ?
C6 H6 0.9500 . ?
C6 C5 1.349(3) . ?
C2 H2A 0.9500 . ?
C2 C3 1.354(3) . ?
C34 C36 1.519(3) . ?
C34 C35 1.523(3) . ?
C36 H36A 0.9800 . ?
C36 H36B 0.9800 . ?
C36 H36C 0.9800 . ?
C3 H3 0.9500 . ?
C17 H17A 0.9800 . ?
C17 H17B 0.9800 . ?
C17 H17C 0.9800 . ?
C31 H31 1.0000 . ?
C31 C33 1.525(3) . ?
C31 C32 1.531(3) . ?
C5 H5 0.9500 . ?
C26 H26 0.9500 . ?
C26 C25 1.378(3) . ?
C14 H14A 0.9800 . ?
C14 H14B 0.9800 . ?
C14 H14C 0.9800 . ?
C28 H28 1.0000 . ?
C28 C30 1.518(3) . ?
C28 C29 1.526(3) . ?
C24 H24 0.9500 . ?
C24 C25 1.379(3) . ?
C21 H21A 0.9800 . ?
C21 H21B 0.9800 . ?
C21 H21C 0.9800 . ?
C35 H35A 0.9800 . ?
C35 H35B 0.9800 . ?
C35 H35C 0.9800 . ?
C18 H18A 0.9800 . ?
C18 H18B 0.9800 . ?
C18 H18C 0.9800 . ?
C15 H15A 0.9800 . ?
C15 H15B 0.9800 . ?
C15 H15C 0.9800 . ?
C20 H20A 0.9800 . ?
C20 H20B 0.9800 . ?
C20 H20C 0.9800 . ?
C25 H25 0.9500 . ?
C33 H33A 0.9800 . ?
C33 H33B 0.9800 . ?
C33 H33C 0.9800 . ?
C32 H32A 0.9800 . ?
C32 H32B 0.9800 . ?
C32 H32C 0.9800 . ?
C30 H30A 0.9800 . ?
C30 H30B 0.9800 . ?
C30 H30C 0.9800 . ?
C29 H29A 0.9800 . ?
C29 H29B 0.9800 . ?
C29 H29C 0.9800 . ?

loop_
_geom_hbond_atom_site_label_D
_geom_hbond_atom_site_label_H
_geom_hbond_atom_site_label_A
_geom_hbond_distance_DH
_geom_hbond_distance_HA
_geom_hbond_distance_DA
_geom_hbond_angle_DHA
_geom_hbond_site_symmetry_A
_geom_hbond_publ_flag
O4 H4 O3 0.84 1.97 2.8104(18) 174.3 2_545 yes
O8 H8 O3 0.84 1.92 2.7554(18) 174.8 . yes
N4 H4A O7 0.88 1.83 2.705(2) 173.5 3_676 yes
N2 H2 O7 0.88 1.87 2.750(2) 175.4 3_666 yes

loop_
_geom_torsion_atom_site_label_1
_geom_torsion_atom_site_label_2
_geom_torsion_atom_site_label_3
_geom_torsion_atom_site_label_4
_geom_torsion
_geom_torsion_site_symmetry_1
_geom_torsion_site_symmetry_2
_geom_torsion_site_symmetry_3
_geom_torsion_site_symmetry_4
_geom_torsion_publ_flag
Co1 N3 C4 N4 -178.78(13) . . . . ?
Co1 N3 C6 C5 178.37(15) . . . . ?
Co1 N1 C1 N2 -179.31(13) . . . . ?
Co1 N1 C3 C2 179.53(14) . . . . ?
P1 O2 C7 C8 94.96(18) . . . . ?
P1 O2 C7 C12 -89.44(19) . . . . ?
P2 O6 C22 C27 93.10(18) . . . . ?
P2 O6 C22 C23 -90.46(19) . . . . ?
O2 P1 O1 Co1 101.00(13) . . . . ?
O2 P1 C19 O4 63.17(13) . . . . ?
O2 P1 C19 C21 -56.75(14) . . . . ?
O2 P1 C19 C20 -178.10(13) . . . . ?
O2 C7 C8 C16 -2.5(2) . . . . ?
O2 C7 C8 C9 174.43(15) . . . . ?
O2 C7 C12 C11 -174.25(15) . . . . ?
O2 C7 C12 C13 7.5(3) . . . . ?
O3 P1 O2 C7 86.76(15) . . . . ?
O3 P1 O1 Co1 -25.27(16) . . . . ?
O3 P1 C19 O4 -178.99(11) . . . . ?
O3 P1 C19 C21 61.09(15) . . . . ?
O3 P1 C19 C20 -60.26(15) . . . . ?
O1 P1 O2 C7 -41.75(15) . . . . ?
O1 P1 C19 O4 -50.81(14) . . . . ?
O1 P1 C19 C21 -170.73(13) . . . . ?
O1 P1 C19 C20 67.92(15) . . . . ?
O5 P2 O6 C22 58.48(14) . . . . ?
O5 P2 C34 O8 -55.58(14) . . . . ?
O5 P2 C34 C36 64.87(15) . . . . ?
O5 P2 C34 C35 -170.99(14) . . . . ?
O6 P2 O5 Co1 162.41(13) . . . . ?
O6 P2 C34 O8 -170.37(11) . . . . ?
O6 P2 C34 C36 -49.91(15) . . . . ?
O6 P2 C34 C35 74.22(15) . . . . ?
O6 C22 C23 C31 -6.1(3) . . . . ?
O6 C22 C23 C24 178.68(17) . . . . ?
O7 P2 O5 Co1 -73.90(16) . . . . ?
O7 P2 O6 C22 -66.34(14) . . . . ?
O7 P2 C34 O8 71.68(13) . . . . ?
O7 P2 C34 C36 -167.87(13) . . . . ?
O7 P2 C34 C35 -43.73(16) . . . . ?
N3 C6 C5 N4 0.3(3) . . . . ?
N2 C2 C3 N1 -0.4(2) . . . . ?
C4 N3 C6 C5 0.1(2) . . . . ?
C4 N4 C5 C6 -0.6(2) . . . . ?
C7 C8 C16 C17 82.4(2) . . . . ?
C7 C8 C16 C18 -153.74(17) . . . . ?
C7 C8 C9 C10 0.1(3) . . . . ?
C7 C12 C11 C10 -0.4(3) . . . . ?
C7 C12 C13 C14 107.2(2) . . . . ?
C7 C12 C13 C15 -128.29(19) . . . . ?
C8 C7 C12 C11 1.1(3) . . . . ?
C8 C7 C12 C13 -177.16(17) . . . . ?
C8 C9 C10 C11 0.5(3) . . . . ?
C12 C7 C8 C16 -177.93(17) . . . . ?
C12 C7 C8 C9 -1.0(3) . . . . ?
C12 C11 C10 C9 -0.3(3) . . . . ?
C27 C22 C23 C31 170.08(18) . . . . ?
C27 C22 C23 C24 -5.1(3) . . . . ?
C27 C26 C25 C24 -2.2(3) . . . . ?
C16 C8 C9 C10 177.06(18) . . . . ?
C22 C27 C26 C25 -1.4(3) . . . . ?
C22 C27 C28 C30 -153.8(2) . . . . ?
C22 C27 C28 C29 81.8(2) . . . . ?
C22 C23 C31 C33 162.29(19) . . . . ?
C22 C23 C31 C32 -74.5(2) . . . . ?
C22 C23 C24 C25 1.2(3) . . . . ?
C11 C12 C13 C14 -71.0(2) . . . . ?
C11 C12 C13 C15 53.5(2) . . . . ?
C9 C8 C16 C17 -94.4(2) . . . . ?
C9 C8 C16 C18 29.5(2) . . . . ?
C19 P1 O2 C7 -156.46(14) . . . . ?
C19 P1 O1 Co1 -150.41(12) . . . . ?
C1 N1 C3 C2 0.5(2) . . . . ?
C1 N2 C2 C3 0.1(2) . . . . ?
C23 C24 C25 C26 2.3(3) . . . . ?
C13 C12 C11 C10 177.87(17) . . . . ?
C6 N3 C4 N4 -0.5(2) . . . . ?
C2 N2 C1 N1 0.2(2) . . . . ?
C34 P2 O5 Co1 52.38(17) . . . . ?
C34 P2 O6 C22 175.64(13) . . . . ?
C3 N1 C1 N2 -0.5(2) . . . . ?
C31 C23 C24 C25 -173.9(2) . . . . ?
C5 N4 C4 N3 0.7(2) . . . . ?
C26 C27 C22 O6 -178.56(17) . . . . ?
C26 C27 C22 C23 5.2(3) . . . . ?
C26 C27 C28 C30 31.2(3) . . . . ?
C26 C27 C28 C29 -93.2(3) . . . . ?
C28 C27 C22 O6 6.2(3) . . . . ?
C28 C27 C22 C23 -169.97(19) . . . . ?
C28 C27 C26 C25 173.8(2) . . . . ?
C24 C23 C31 C33 -22.8(3) . . . . ?
C24 C23 C31 C32 100.4(2) . . . . ?
